data_4126733
loop_
_publ_author_name
'Zhu, Chendan'
'Wang, Dingyi'
'Zhao, Yue'
'Sun, Wei-Yin'
'Shi, Zhuangzhi'

_publ_section_title
;
 Enantioselective Palladium-Catalyzed Intramolecular \a-Arylative
 Desymmetrization of 1,3-Diketones.
;
_journal_name_full 'Journal of the American Chemical Society'
_journal_paper_doi 10.1021/jacs.7b10365
_journal_year 2017
_chemical_absolute_configuration ad
_chemical_formula_sum 'C15 H14 O4'
_chemical_formula_weight 258.26
_space_group_crystal_system monoclinic
_space_group_IT_number 5
_space_group_name_Hall 'C 2y'
_space_group_name_H-M_alt 'C 1 2 1'
_symmetry_space_group_name_Hall 'C 2y'
_symmetry_space_group_name_H-M 'C 1 2 1'
_atom_sites_solution_hydrogens geom
_audit_creation_method SHELXL-2016/6
_cell_angle_alpha 90
_cell_angle_beta 102.199(8)
_cell_angle_gamma 90
_cell_formula_units_Z 4
_cell_length_a 22.180(4)
_cell_length_b 7.7699(14)
_cell_length_c 7.2658(12)
_cell_measurement_reflns_used 2226
_cell_measurement_temperature 296(2)
_cell_measurement_theta_max 68.23
_cell_measurement_theta_min 6.23
_cell_volume 1223.9(4)
_computing_cell_refinement 'Bruker SAINT'
_computing_data_collection 'Bruker APEX2'
_computing_data_reduction 'Bruker SAINT'
_computing_molecular_graphics 'Bruker SHELXTL'
_computing_publication_material 'Bruker SHELXTL'
_computing_structure_refinement 'SHELXL-2014 (Sheldrick 2014)'
_computing_structure_solution 'SHELXS-97 (Sheldrick 2008)'
_diffrn_ambient_temperature 296(2)
_diffrn_measured_fraction_theta_full 0.960
_diffrn_measured_fraction_theta_max 0.960
_diffrn_measurement_device_type 'Bruker APEX-II CCD'
_diffrn_measurement_method '\f and \w scans'
_diffrn_radiation_type CuK\a
_diffrn_radiation_wavelength 1.54178
_diffrn_reflns_av_R_equivalents 0.0240
_diffrn_reflns_av_unetI/netI 0.0280
_diffrn_reflns_Laue_measured_fraction_full 0.960
_diffrn_reflns_Laue_measured_fraction_max 0.960
_diffrn_reflns_limit_h_max 25
_diffrn_reflns_limit_h_min -25
_diffrn_reflns_limit_k_max 6
_diffrn_reflns_limit_k_min -9
_diffrn_reflns_limit_l_max 8
_diffrn_reflns_limit_l_min -7
_diffrn_reflns_number 2327
_diffrn_reflns_point_group_measured_fraction_full 0.701
_diffrn_reflns_point_group_measured_fraction_max 0.701
_diffrn_reflns_theta_full 64.962
_diffrn_reflns_theta_max 64.962
_diffrn_reflns_theta_min 6.232
_exptl_absorpt_coefficient_mu 0.841
_exptl_crystal_colour
;
;
_exptl_crystal_density_diffrn 1.402
_exptl_crystal_description
;
;
_exptl_crystal_F_000 544
_refine_diff_density_max 0.102
_refine_diff_density_min -0.150
_refine_diff_density_rms 0.031
_refine_ls_abs_structure_details
;
 Flack x determined using 378 quotients [(I+)-(I-)]/[(I+)+(I-)]
 (Parsons, Flack and Wagner, Acta Cryst. B69 (2013) 249-259).
;
_refine_ls_abs_structure_Flack 0.22(8)
_refine_ls_extinction_coef 0.0025(5)
_refine_ls_extinction_expression Fc^*^=kFc[1+0.001xFc^2^\l^3^/sin(2\q)]^-1/4^
_refine_ls_extinction_method 'SHELXL-2016/6 (Sheldrick 2016)'
_refine_ls_goodness_of_fit_ref 1.037
_refine_ls_hydrogen_treatment constr
_refine_ls_matrix_type full
_refine_ls_number_parameters 174
_refine_ls_number_reflns 1473
_refine_ls_number_restraints 1
_refine_ls_restrained_S_all 1.037
_refine_ls_R_factor_all 0.0300
_refine_ls_R_factor_gt 0.0297
_refine_ls_shift/su_max 0.000
_refine_ls_shift/su_mean 0.000
_refine_ls_structure_factor_coef Fsqd
_refine_ls_weighting_details 'w=1/[\s^2^(Fo^2^)+(0.0531P)^2^+0.2756P] where P=(Fo^2^+2Fc^2^)/3'
_refine_ls_weighting_scheme calc
_refine_ls_wR_factor_gt 0.0827
_refine_ls_wR_factor_ref 0.0830
_reflns_Friedel_coverage 0.351
_reflns_Friedel_fraction_full 0.396
_reflns_Friedel_fraction_max 0.396
_reflns_number_gt 1457
_reflns_number_total 1473
_reflns_threshold_expression 'I > 2\s(I)'
_cod_data_source_file ja7b10365_si_002.cif
_cod_data_source_block cu_20170224czd1_0m_a
_cod_depositor_comments
;
The following automatic conversions were performed:

'_chemical_absolute_configuration' value 'AD' changed to 'ad'
according to
/home/data/users/saulius/crontab/automatic-downloads/rss-feeds/ACS/lib/dictionaries/cif_core.dic
dictionary named 'cif_core.dic' version 2.4.2 from 2011-04-26.

Automatic conversion script
Id: cif_fix_values 4973 2017-02-22 13:04:09Z antanas 
;
_cod_database_code 4126733
_shelx_shelxl_version_number 2016/6
_shelx_space_group_comment
;
The symmetry employed for this shelxl refinement is uniquely defined
by the following loop, which should always be used as a source of
symmetry information in preference to the above space-group names.
They are only intended as comments.
;

loop_
_space_group_symop_operation_xyz
'x, y, z'
'-x, y, -z'
'x+1/2, y+1/2, z'
'-x+1/2, y+1/2, -z'

loop_
_atom_site_label
_atom_site_type_symbol
_atom_site_fract_x
_atom_site_fract_y
_atom_site_fract_z
_atom_site_U_iso_or_equiv
_atom_site_adp_type
_atom_site_occupancy
_atom_site_site_symmetry_order
_atom_site_calc_flag
_atom_site_refinement_flags_posn
_atom_site_refinement_flags_adp
C1 C 0.42563(12) 0.8208(4) 0.2636(4) 0.0591(7) Uani 1 1 d . .
H1A H 0.419150 0.861321 0.384210 0.071 Uiso 1 1 calc R U
H1B H 0.393245 0.867650 0.165406 0.071 Uiso 1 1 calc R U
C2 C 0.51823(10) 0.7297(3) 0.2344(3) 0.0418(5) Uani 1 1 d . .
C3 C 0.48252(9) 0.5875(3) 0.2478(3) 0.0394(5) Uani 1 1 d . .
C4 C 0.50479(9) 0.4236(3) 0.2491(3) 0.0407(5) Uani 1 1 d . .
H4 H 0.480330 0.328607 0.260405 0.049 Uiso 1 1 calc R U
C5 C 0.56663(9) 0.4053(3) 0.2323(2) 0.0351(5) Uani 1 1 d . .
C6 C 0.60262(9) 0.5479(3) 0.2158(2) 0.0348(5) Uani 1 1 d . .
C7 C 0.57843(10) 0.7140(3) 0.2175(3) 0.0410(5) Uani 1 1 d . .
H7 H 0.602338 0.810497 0.207504 0.049 Uiso 1 1 calc R U
C8 C 0.66752(10) 0.5283(3) 0.1828(3) 0.0404(5) Uani 1 1 d . .
H8A H 0.693319 0.616173 0.254781 0.049 Uiso 1 1 calc R U
H8B H 0.666518 0.549824 0.050659 0.049 Uiso 1 1 calc R U
C9 C 0.59373(10) 0.2252(3) 0.2454(3) 0.0433(5) Uani 1 1 d . .
H9 H 0.562513 0.143232 0.182446 0.052 Uiso 1 1 calc R U
C10 C 0.61650(12) 0.1728(4) 0.4518(4) 0.0593(7) Uani 1 1 d . .
H10A H 0.581816 0.168597 0.513639 0.071 Uiso 1 1 calc R U
H10B H 0.634531 0.058672 0.457536 0.071 Uiso 1 1 calc R U
C11 C 0.66444(14) 0.3000(4) 0.5550(3) 0.0636(8) Uani 1 1 d . .
H11A H 0.643718 0.405911 0.575805 0.076 Uiso 1 1 calc R U
H11B H 0.683097 0.252613 0.677244 0.076 Uiso 1 1 calc R U
C12 C 0.71445(11) 0.3412(4) 0.4518(3) 0.0542(6) Uani 1 1 d . .
C13 C 0.69814(9) 0.3507(3) 0.2356(3) 0.0410(5) Uani 1 1 d . .
C14 C 0.75588(11) 0.3320(4) 0.1533(4) 0.0675(8) Uani 1 1 d . .
H14A H 0.775895 0.224837 0.193818 0.101 Uiso 1 1 calc R U
H14B H 0.783608 0.425432 0.196068 0.101 Uiso 1 1 calc R U
H14C H 0.744341 0.333905 0.018272 0.101 Uiso 1 1 calc R U
C15 C 0.64871(10) 0.2205(3) 0.1549(3) 0.0431(5) Uani 1 1 d . .
O1 O 0.48444(8) 0.8763(3) 0.2364(3) 0.0625(5) Uani 1 1 d . .
O2 O 0.42377(7) 0.6384(3) 0.2580(2) 0.0555(5) Uani 1 1 d . .
O3 O 0.65271(9) 0.1251(3) 0.0268(3) 0.0736(6) Uani 1 1 d . .
O4 O 0.76618(10) 0.3736(5) 0.5332(3) 0.1017(10) Uani 1 1 d . .

loop_
_atom_site_aniso_label
_atom_site_aniso_U_11
_atom_site_aniso_U_22
_atom_site_aniso_U_33
_atom_site_aniso_U_23
_atom_site_aniso_U_13
_atom_site_aniso_U_12
C1 0.0576(15) 0.0616(19) 0.0611(13) 0.0044(13) 0.0192(11) 0.0235(13)
C2 0.0457(10) 0.0359(12) 0.0412(10) -0.0016(10) 0.0030(8) 0.0063(10)
C3 0.0340(10) 0.0498(14) 0.0341(9) -0.0005(9) 0.0066(7) 0.0052(9)
C4 0.0383(10) 0.0424(13) 0.0432(11) 0.0005(9) 0.0129(8) -0.0050(9)
C5 0.0354(9) 0.0353(12) 0.0341(9) -0.0014(8) 0.0064(7) -0.0010(9)
C6 0.0345(10) 0.0336(12) 0.0341(8) -0.0004(8) 0.0023(7) -0.0018(8)
C7 0.0416(10) 0.0337(12) 0.0452(10) -0.0004(9) 0.0036(8) -0.0030(10)
C8 0.0352(10) 0.0404(13) 0.0459(10) 0.0032(9) 0.0091(8) -0.0046(9)
C9 0.0404(10) 0.0328(12) 0.0585(12) -0.0020(10) 0.0140(9) -0.0056(10)
C10 0.0653(15) 0.0474(17) 0.0752(16) 0.0230(12) 0.0372(13) 0.0151(12)
C11 0.0778(17) 0.070(2) 0.0409(11) 0.0109(11) 0.0087(10) 0.0274(15)
C12 0.0559(14) 0.0460(15) 0.0531(12) 0.0049(11) -0.0055(10) 0.0049(11)
C13 0.0328(10) 0.0413(14) 0.0495(11) -0.0023(10) 0.0099(8) 0.0006(9)
C14 0.0440(13) 0.067(2) 0.0995(19) -0.0079(17) 0.0332(13) 0.0011(14)
C15 0.0444(11) 0.0365(12) 0.0497(11) -0.0067(10) 0.0130(9) 0.0004(10)
O1 0.0525(10) 0.0444(11) 0.0898(13) -0.0052(9) 0.0129(8) 0.0125(9)
O2 0.0397(8) 0.0621(12) 0.0674(10) -0.0047(10) 0.0174(7) 0.0096(9)
O3 0.0730(12) 0.0699(14) 0.0838(13) -0.0390(12) 0.0298(10) -0.0102(11)
O4 0.0772(15) 0.117(3) 0.0874(15) 0.0293(16) -0.0351(11) -0.0285(16)

loop_
_atom_type_symbol
_atom_type_description
_atom_type_scat_dispersion_real
_atom_type_scat_dispersion_imag
_atom_type_scat_source
C C 0.0181 0.0091 'International Tables Vol C Tables 4.2.6.8 and 6.1.1.4'
H H 0.0000 0.0000 'International Tables Vol C Tables 4.2.6.8 and 6.1.1.4'
N N 0.0311 0.0180 'International Tables Vol C Tables 4.2.6.8 and 6.1.1.4'
O O 0.0492 0.0322 'International Tables Vol C Tables 4.2.6.8 and 6.1.1.4'

loop_
_geom_angle_atom_site_label_1
_geom_angle_atom_site_label_2
_geom_angle_atom_site_label_3
_geom_angle
O2 C1 O1 108.68(19)
O2 C1 H1A 110.0
O1 C1 H1A 110.0
O2 C1 H1B 110.0
O1 C1 H1B 110.0
H1A C1 H1B 108.3
O1 C2 C7 128.5(2)
O1 C2 C3 110.12(18)
C7 C2 C3 121.4(2)
C4 C3 C2 122.49(19)
C4 C3 O2 127.8(2)
C2 C3 O2 109.8(2)
C3 C4 C5 116.8(2)
C3 C4 H4 121.6
C5 C4 H4 121.6
C6 C5 C4 121.1(2)
C6 C5 C9 120.99(17)
C4 C5 C9 117.85(19)
C5 C6 C7 120.52(18)
C5 C6 C8 121.1(2)
C7 C6 C8 118.23(19)
C2 C7 C6 117.7(2)
C2 C7 H7 121.1
C6 C7 H7 121.1
C6 C8 C13 115.56(17)
C6 C8 H8A 108.4
C13 C8 H8A 108.4
C6 C8 H8B 108.4
C13 C8 H8B 108.4
H8A C8 H8B 107.5
C15 C9 C5 110.0(2)
C15 C9 C10 106.96(19)
C5 C9 C10 110.51(18)
C15 C9 H9 109.8
C5 C9 H9 109.8
C10 C9 H9 109.8
C11 C10 C9 111.1(2)
C11 C10 H10A 109.4
C9 C10 H10A 109.4
C11 C10 H10B 109.4
C9 C10 H10B 109.4
H10A C10 H10B 108.0
C12 C11 C10 113.9(2)
C12 C11 H11A 108.8
C10 C11 H11A 108.8
C12 C11 H11B 108.8
C10 C11 H11B 108.8
H11A C11 H11B 107.7
O4 C12 C11 121.9(2)
O4 C12 C13 119.2(2)
C11 C12 C13 118.8(2)
C15 C13 C14 112.5(2)
C15 C13 C12 110.99(19)
C14 C13 C12 111.0(2)
C15 C13 C8 104.77(17)
C14 C13 C8 110.3(2)
C12 C13 C8 106.94(19)
C13 C14 H14A 109.5
C13 C14 H14B 109.5
H14A C14 H14B 109.5
C13 C14 H14C 109.5
H14A C14 H14C 109.5
H14B C14 H14C 109.5
O3 C15 C9 123.4(2)
O3 C15 C13 122.9(2)
C9 C15 C13 113.72(19)
C2 O1 C1 105.6(2)
C3 O2 C1 105.4(2)

loop_
_geom_bond_atom_site_label_1
_geom_bond_atom_site_label_2
_geom_bond_distance
C1 O2 1.418(4)
C1 O1 1.427(3)
C1 H1A 0.9700
C1 H1B 0.9700
C2 O1 1.366(3)
C2 C7 1.372(3)
C2 C3 1.375(4)
C3 C4 1.365(3)
C3 O2 1.379(2)
C4 C5 1.410(3)
C4 H4 0.9300
C5 C6 1.386(3)
C5 C9 1.518(3)
C6 C7 1.399(3)
C6 C8 1.516(3)
C7 H7 0.9300
C8 C13 1.550(3)
C8 H8A 0.9700
C8 H8B 0.9700
C9 C15 1.503(3)
C9 C10 1.533(4)
C9 H9 0.9800
C10 C11 1.527(4)
C10 H10A 0.9700
C10 H10B 0.9700
C11 C12 1.499(4)
C11 H11A 0.9700
C11 H11B 0.9700
C12 O4 1.201(3)
C12 C13 1.538(3)
C13 C15 1.515(3)
C13 C14 1.530(3)
C14 H14A 0.9600
C14 H14B 0.9600
C14 H14C 0.9600
C15 O3 1.208(3)
